data_1513280
loop_
_publ_author_name
'Kokado, Kenta'
'Tokoro, Yuichiro'
'Chujo, Yoshiki'

_publ_section_title
;
 Luminescentm-Carborane-Based \p-Conjugated Polymer
;
_journal_issue 8
_journal_name_full Macromolecules
_journal_page_first 2925
_journal_paper_doi 10.1021/ma900174j
_journal_volume 42
_journal_year 2009
_chemical_formula_sum 'C14 H18 B10 I2'
_chemical_formula_weight 548.18
_chemical_name_systematic
; 
 ? 
;
_space_group_IT_number 14
_symmetry_cell_setting monoclinic
_symmetry_space_group_name_Hall '-P 2yn'
_symmetry_space_group_name_H-M 'P 1 21/n 1'
_atom_sites_solution_hydrogens geom
_atom_sites_solution_primary direct
_atom_sites_solution_secondary difmap
_audit_creation_method SHELXL-97
_cell_angle_alpha 90.00
_cell_angle_beta 97.306(16)
_cell_angle_gamma 90.00
_cell_formula_units_Z 4
_cell_length_a 7.725(2)
_cell_length_b 15.320(4)
_cell_length_c 16.871(6)
_cell_measurement_temperature 93(2)
_cell_volume 1980.4(10)
_computing_cell_refinement PROCESS-AUTO
_computing_data_collection PROCESS-AUTO
_computing_data_reduction 'Yadokari-XG (Wakita, 2000)'
_computing_molecular_graphics 'Yadokari-XG (Wakita, 2000)'
_computing_publication_material 'Yadokari-XG (Wakita, 2000)'
_computing_structure_refinement 'SHELXL-97 (Sheldrick, 1997)'
_computing_structure_solution 'SHELXS-97 (Sheldrick, 1990)'
_diffrn_ambient_temperature 93(2)
_diffrn_measured_fraction_theta_full 0.994
_diffrn_measured_fraction_theta_max 0.994
_diffrn_radiation_monochromator graphite
_diffrn_radiation_source 'fine-focus sealed tube'
_diffrn_radiation_type MoK\a
_diffrn_radiation_wavelength 0.71075
_diffrn_reflns_av_R_equivalents 0.0509
_diffrn_reflns_av_sigmaI/netI 0.0331
_diffrn_reflns_limit_h_max 10
_diffrn_reflns_limit_h_min -10
_diffrn_reflns_limit_k_max 19
_diffrn_reflns_limit_k_min -18
_diffrn_reflns_limit_l_max 21
_diffrn_reflns_limit_l_min -21
_diffrn_reflns_number 18184
_diffrn_reflns_theta_full 27.48
_diffrn_reflns_theta_max 27.48
_diffrn_reflns_theta_min 3.06
_exptl_absorpt_coefficient_mu 3.171
_exptl_absorpt_correction_T_max 0.7422
_exptl_absorpt_correction_T_min 0.3636
_exptl_absorpt_correction_type multi-scan
_exptl_absorpt_process_details
;
    Higashi, T. (1995). Program for Absorption Correction.
    Rigaku Corporation, Tokyo, Japan.
;
_exptl_crystal_density_diffrn 1.839
_exptl_crystal_density_method 'not measured'
_exptl_crystal_F_000 1032
_exptl_crystal_size_max 0.40
_exptl_crystal_size_mid 0.20
_exptl_crystal_size_min 0.10
_refine_diff_density_max 1.559
_refine_diff_density_min -0.601
_refine_diff_density_rms 0.144
_refine_ls_extinction_method none
_refine_ls_goodness_of_fit_ref 1.099
_refine_ls_hydrogen_treatment constr
_refine_ls_matrix_type full
_refine_ls_number_parameters 235
_refine_ls_number_reflns 4499
_refine_ls_number_restraints 0
_refine_ls_restrained_S_all 1.099
_refine_ls_R_factor_all 0.0340
_refine_ls_R_factor_gt 0.0309
_refine_ls_shift/su_max 0.001
_refine_ls_shift/su_mean 0.000
_refine_ls_structure_factor_coef Fsqd
_refine_ls_weighting_details 'calc w=1/[\s^2^(Fo^2^)+(0.0514P)^2^+3.2230P] where P=(Fo^2^+2Fc^2^)/3'
_refine_ls_weighting_scheme calc
_refine_ls_wR_factor_gt 0.0911
_refine_ls_wR_factor_ref 0.0930
_reflns_number_gt 4168
_reflns_number_total 4499
_reflns_threshold_expression >2\s(I)
_cod_data_source_file ma900174jsup1.cif
_cod_data_source_block a
_cod_original_cell_volume 1980.5(11)
_cod_original_sg_symbol_Hall -p_2yn
_cod_original_sg_symbol_H-M p_21/n
_cod_database_code 1513280

loop_
_symmetry_equiv_pos_as_xyz
'x, y, z'
'-x+1/2, y+1/2, -z+1/2'
'-x, -y, -z'
'x-1/2, -y-1/2, z-1/2'

loop_
_atom_site_label
_atom_site_type_symbol
_atom_site_fract_x
_atom_site_fract_y
_atom_site_fract_z
_atom_site_U_iso_or_equiv
_atom_site_adp_type
_atom_site_occupancy
_atom_site_symmetry_multiplicity
_atom_site_calc_flag
_atom_site_refinement_flags
C1 C 0.7696(4) 0.5593(2) 0.85859(17) 0.0169(6) Uani 1 1 d .
C2 C 0.7673(5) 0.53509(19) 0.7014(2) 0.0168(6) Uani 1 1 d .
C3 C 0.7623(4) 0.6239(2) 0.92560(19) 0.0178(6) Uani 1 1 d .
C4 C 0.8287(5) 0.7077(2) 0.9208(2) 0.0210(7) Uani 1 1 d .
H4A H 0.8805 0.7245 0.8749 0.025 Uiso 1 1 calc R
C5 C 0.8201(5) 0.7671(2) 0.9823(2) 0.0207(7) Uani 1 1 d .
H5A H 0.8673 0.8240 0.9787 0.025 Uiso 1 1 calc R
C6 C 0.7429(4) 0.7434(2) 1.04863(19) 0.0172(6) Uani 1 1 d .
C7 C 0.6755(5) 0.6601(2) 1.0551(2) 0.0236(7) Uani 1 1 d .
H7A H 0.6229 0.6438 1.1008 0.028 Uiso 1 1 calc R
C8 C 0.6865(5) 0.6012(2) 0.9935(2) 0.0230(7) Uani 1 1 d .
H8A H 0.6412 0.5440 0.9977 0.028 Uiso 1 1 calc R
C9 C 0.7647(4) 0.5780(2) 0.62023(19) 0.0177(6) Uani 1 1 d .
C10 C 0.7417(5) 0.6674(2) 0.6126(2) 0.0203(7) Uani 1 1 d .
H10A H 0.7204 0.7010 0.6577 0.024 Uiso 1 1 calc R
C11 C 0.7496(5) 0.7087(2) 0.5393(2) 0.0208(7) Uani 1 1 d .
H11A H 0.7331 0.7701 0.5347 0.025 Uiso 1 1 calc R
C12 C 0.7814(5) 0.6604(2) 0.4737(2) 0.0202(7) Uani 1 1 d .
C13 C 0.8006(5) 0.5708(2) 0.4799(2) 0.0224(7) Uani 1 1 d .
H13A H 0.8181 0.5371 0.4343 0.027 Uiso 1 1 calc R
C14 C 0.7941(5) 0.5304(2) 0.5529(2) 0.0226(7) Uani 1 1 d .
H14A H 0.8100 0.4690 0.5571 0.027 Uiso 1 1 calc R
I1 I 0.72999(3) 0.833107(14) 1.141052(12) 0.02116(9) Uani 1 1 d .
I2 I 0.79709(3) 0.721834(15) 0.363190(13) 0.02450(9) Uani 1 1 d .
B1 B 0.8820(5) 0.5860(2) 0.7811(2) 0.0167(7) Uani 1 1 d .
B2 B 0.6503(5) 0.5833(2) 0.7690(2) 0.0178(7) Uani 1 1 d .
B3 B 0.9629(5) 0.5041(3) 0.8500(2) 0.0205(7) Uani 1 1 d .
B4 B 0.9612(5) 0.4875(2) 0.7453(2) 0.0200(7) Uani 1 1 d .
B5 B 0.5841(5) 0.4983(3) 0.8295(2) 0.0213(7) Uani 1 1 d .
B6 B 0.5818(6) 0.4817(2) 0.7251(2) 0.0207(8) Uani 1 1 d .
B7 B 0.7736(6) 0.4228(2) 0.7108(2) 0.0212(8) Uani 1 1 d .
B8 B 0.8940(6) 0.4017(2) 0.8066(2) 0.0228(8) Uani 1 1 d .
B9 B 0.7774(6) 0.4492(3) 0.8797(2) 0.0221(7) Uani 1 1 d .
B10 B 0.6609(6) 0.3987(2) 0.7938(2) 0.0224(8) Uani 1 1 d .

loop_
_atom_site_aniso_label
_atom_site_aniso_U_11
_atom_site_aniso_U_22
_atom_site_aniso_U_33
_atom_site_aniso_U_23
_atom_site_aniso_U_13
_atom_site_aniso_U_12
C1 0.0218(16) 0.0128(15) 0.0160(15) 0.0022(11) 0.0020(12) -0.0012(12)
C2 0.0228(17) 0.0113(14) 0.0162(15) 0.0019(11) 0.0016(12) 0.0005(12)
C3 0.0214(16) 0.0129(14) 0.0189(15) -0.0001(12) 0.0018(12) 0.0013(12)
C4 0.0259(18) 0.0164(15) 0.0216(16) 0.0020(13) 0.0060(13) -0.0008(13)
C5 0.0243(17) 0.0140(14) 0.0241(16) 0.0007(12) 0.0046(13) -0.0013(13)
C6 0.0190(16) 0.0147(14) 0.0171(14) -0.0024(12) -0.0005(12) 0.0019(12)
C7 0.032(2) 0.0212(17) 0.0182(15) 0.0009(13) 0.0076(14) -0.0074(14)
C8 0.0309(19) 0.0165(15) 0.0220(16) 0.0000(13) 0.0051(14) -0.0049(13)
C9 0.0226(16) 0.0133(14) 0.0165(14) 0.0003(12) -0.0002(12) -0.0002(12)
C10 0.0260(18) 0.0151(15) 0.0196(16) -0.0020(12) 0.0020(13) 0.0016(12)
C11 0.0260(18) 0.0124(14) 0.0234(16) -0.0001(12) 0.0008(13) 0.0020(12)
C12 0.0208(17) 0.0212(16) 0.0183(15) 0.0028(12) 0.0016(13) 0.0010(12)
C13 0.0305(19) 0.0182(16) 0.0185(15) -0.0033(13) 0.0036(13) 0.0013(14)
C14 0.0278(19) 0.0154(16) 0.0245(18) -0.0017(12) 0.0027(14) 0.0014(13)
I1 0.02497(14) 0.01868(13) 0.01975(13) -0.00392(7) 0.00251(9) 0.00008(8)
I2 0.03121(15) 0.02292(14) 0.02017(13) 0.00492(8) 0.00636(10) 0.00347(9)
B1 0.0171(17) 0.0162(16) 0.0166(16) -0.0010(13) 0.0015(13) 0.0000(13)
B2 0.0194(18) 0.0158(16) 0.0180(16) -0.0013(13) 0.0017(13) -0.0002(13)
B3 0.0234(19) 0.0164(16) 0.0215(17) 0.0026(15) 0.0017(15) 0.0044(15)
B4 0.0242(19) 0.0144(16) 0.0206(18) -0.0002(14) 0.0000(15) 0.0043(14)
B5 0.0249(19) 0.0160(16) 0.0226(18) -0.0009(15) 0.0017(15) -0.0039(15)
B6 0.028(2) 0.0120(16) 0.0223(18) 0.0005(13) 0.0025(15) -0.0022(14)
B7 0.031(2) 0.0115(16) 0.0211(17) 0.0018(13) 0.0031(15) 0.0003(14)
B8 0.031(2) 0.0174(17) 0.0199(17) 0.0028(14) 0.0036(15) 0.0041(15)
B9 0.029(2) 0.0139(16) 0.0235(17) 0.0017(15) 0.0028(15) 0.0009(15)
B10 0.030(2) 0.0152(17) 0.0222(18) 0.0018(14) 0.0023(15) -0.0014(15)

loop_
_atom_type_symbol
_atom_type_description
_atom_type_scat_dispersion_real
_atom_type_scat_dispersion_imag
_atom_type_scat_source
C C 0.0033 0.0016 'International Tables Vol C Tables 4.2.6.8 and 6.1.1.4'
H H 0.0000 0.0000 'International Tables Vol C Tables 4.2.6.8 and 6.1.1.4'
I I -0.4742 1.8119 'International Tables Vol C Tables 4.2.6.8 and 6.1.1.4'
B B 0.0013 0.0007 'International Tables Vol C Tables 4.2.6.8 and 6.1.1.4'

loop_
_geom_angle_atom_site_label_1
_geom_angle_atom_site_label_2
_geom_angle_atom_site_label_3
_geom_angle
C3 C1 B2 117.0(3)
C3 C1 B1 119.1(3)
B2 C1 B1 62.6(2)
C3 C1 B9 119.4(3)
B2 C1 B9 113.3(3)
B1 C1 B9 112.7(3)
C3 C1 B5 117.3(3)
B2 C1 B5 62.0(2)
B1 C1 B5 113.3(2)
B9 C1 B5 62.3(2)
C3 C1 B3 119.7(3)
B2 C1 B3 113.8(2)
B1 C1 B3 61.8(2)
B9 C1 B3 62.2(2)
B5 C1 B3 113.8(3)
C9 C2 B1 117.4(3)
C9 C2 B2 117.8(3)
B1 C2 B2 62.7(2)
C9 C2 B7 120.8(3)
B1 C2 B7 112.2(3)
B2 C2 B7 112.3(2)
C9 C2 B6 119.6(3)
B1 C2 B6 113.3(3)
B2 C2 B6 61.9(2)
B7 C2 B6 61.6(2)
C9 C2 B4 118.5(3)
B1 C2 B4 61.6(2)
B2 C2 B4 113.3(3)
B7 C2 B4 62.1(2)
B6 C2 B4 113.2(3)
C4 C3 C8 118.4(3)
C4 C3 C1 120.9(3)
C8 C3 C1 120.7(3)
C3 C4 C5 120.6(3)
C6 C5 C4 119.9(3)
C5 C6 C7 120.7(3)
C5 C6 I1 119.8(2)
C7 C6 I1 119.5(2)
C8 C7 C6 118.7(3)
C7 C8 C3 121.6(3)
C10 C9 C14 118.4(3)
C10 C9 C2 120.0(3)
C14 C9 C2 121.6(3)
C9 C10 C11 120.7(3)
C12 C11 C10 119.9(3)
C11 C12 C13 120.0(3)
C11 C12 I2 120.4(2)
C13 C12 I2 119.5(2)
C12 C13 C14 119.7(3)
C13 C14 C9 121.3(3)
C2 B1 C1 103.3(3)
C2 B1 B4 60.4(2)
C1 B1 B4 106.8(3)
C2 B1 B3 107.3(3)
C1 B1 B3 59.9(2)
B4 B1 B3 60.6(2)
C2 B1 B2 58.9(2)
C1 B1 B2 58.6(2)
B4 B1 B2 109.2(3)
B3 B1 B2 109.0(3)
C1 B2 C2 103.0(3)
C1 B2 B5 59.6(2)
C2 B2 B5 106.4(3)
C1 B2 B6 106.2(3)
C2 B2 B6 59.9(2)
B5 B2 B6 60.1(2)
C1 B2 B1 58.7(2)
C2 B2 B1 58.4(2)
B5 B2 B1 108.2(3)
B6 B2 B1 108.1(3)
C1 B3 B1 58.31(19)
C1 B3 B8 104.3(3)
B1 B3 B8 107.0(3)
C1 B3 B4 104.7(3)
B1 B3 B4 59.5(2)
B8 B3 B4 60.3(2)
C1 B3 B9 58.5(2)
B1 B3 B9 106.8(3)
B8 B3 B9 59.6(2)
B4 B3 B9 107.8(3)
C2 B4 B1 58.0(2)
C2 B4 B3 105.0(3)
B1 B4 B3 59.9(2)
C2 B4 B8 104.8(3)
B1 B4 B8 107.0(3)
B3 B4 B8 59.9(2)
C2 B4 B7 58.5(2)
B1 B4 B7 106.5(3)
B3 B4 B7 107.7(3)
B8 B4 B7 60.0(2)
C1 B5 B2 58.4(2)
C1 B5 B10 105.1(3)
B2 B5 B10 107.7(3)
C1 B5 B6 105.2(3)
B2 B5 B6 60.1(2)
B10 B5 B6 60.1(2)
C1 B5 B9 58.7(2)
B2 B5 B9 107.3(3)
B10 B5 B9 60.1(2)
B6 B5 B9 108.2(3)
C2 B6 B10 105.2(3)
C2 B6 B2 58.2(2)
B10 B6 B2 107.3(3)
C2 B6 B5 104.8(3)
B10 B6 B5 59.8(2)
B2 B6 B5 59.8(2)
C2 B6 B7 58.8(2)
B10 B6 B7 60.1(2)
B2 B6 B7 107.0(3)
B5 B6 B7 107.7(3)
C2 B7 B6 59.5(2)
C2 B7 B10 105.5(3)
B6 B7 B10 59.9(2)
C2 B7 B8 105.6(3)
B6 B7 B8 108.4(3)
B10 B7 B8 60.1(2)
C2 B7 B4 59.4(2)
B6 B7 B4 109.2(3)
B10 B7 B4 108.4(3)
B8 B7 B4 60.0(2)
B9 B8 B3 60.3(2)
B9 B8 B10 60.1(2)
B3 B8 B10 108.4(3)
B9 B8 B7 107.6(3)
B3 B8 B7 107.8(3)
B10 B8 B7 59.7(2)
B9 B8 B4 108.1(3)
B3 B8 B4 59.9(2)
B10 B8 B4 108.1(3)
B7 B8 B4 60.0(2)
C1 B9 B8 105.4(3)
C1 B9 B10 104.8(3)
B8 B9 B10 60.4(2)
C1 B9 B5 59.0(2)
B8 B9 B5 108.1(3)
B10 B9 B5 59.5(2)
C1 B9 B3 59.3(2)
B8 B9 B3 60.1(2)
B10 B9 B3 108.4(3)
B5 B9 B3 108.7(3)
B5 B10 B6 60.1(2)
B5 B10 B7 107.9(3)
B6 B10 B7 60.0(2)
B5 B10 B9 60.4(2)
B6 B10 B9 108.4(3)
B7 B10 B9 107.6(3)
B5 B10 B8 108.2(3)
B6 B10 B8 108.6(3)
B7 B10 B8 60.2(2)
B9 B10 B8 59.6(2)

loop_
_geom_bond_atom_site_label_1
_geom_bond_atom_site_label_2
_geom_bond_distance
C1 C3 1.510(4)
C1 B2 1.707(5)
C1 B1 1.710(5)
C1 B9 1.723(5)
C1 B5 1.729(5)
C1 B3 1.738(5)
C2 C9 1.517(4)
C2 B1 1.702(5)
C2 B2 1.711(5)
C2 B7 1.728(5)
C2 B6 1.740(5)
C2 B4 1.744(5)
C3 C4 1.388(4)
C3 C8 1.396(5)
C4 C5 1.388(5)
C5 C6 1.383(5)
C6 C7 1.387(5)
C6 I1 2.090(3)
C7 C8 1.387(5)
C9 C10 1.384(4)
C9 C14 1.393(5)
C10 C11 1.398(5)
C11 C12 1.380(5)
C12 C13 1.383(5)
C12 I2 2.106(3)
C13 C14 1.385(5)
B1 B4 1.765(5)
B1 B3 1.771(5)
B1 B2 1.776(5)
B2 B5 1.770(5)
B2 B6 1.776(5)
B3 B8 1.783(6)
B3 B4 1.783(6)
B3 B9 1.787(6)
B4 B8 1.790(6)
B4 B7 1.791(6)
B5 B10 1.770(6)
B5 B6 1.777(6)
B5 B9 1.786(6)
B6 B10 1.775(5)
B6 B7 1.777(6)
B7 B10 1.779(6)
B7 B8 1.789(6)
B8 B9 1.773(6)
B8 B10 1.787(6)
B9 B10 1.782(6)
